data_1564853
loop_
_publ_author_name
'Aitken, R. Alan'
'Saab, Elizabeth A.'
'Slawin, Alexandra M. Z.'

_publ_section_title
;
 2,6-Dimethoxybenzyl Bromide
;
_journal_issue 3
_journal_name_full Molbank
_journal_page_first M1277
_journal_paper_doi 10.3390/M1277
_journal_volume 2021
_journal_year 2021
_chemical_absolute_configuration ad
_chemical_formula_moiety 'C9 H11 Br O2'
_chemical_formula_sum 'C9 H11 Br O2'
_chemical_formula_weight 231.09
_space_group_crystal_system orthorhombic
_space_group_IT_number 33
_space_group_name_Hall 'P 2c -2n'
_space_group_name_H-M_alt 'P n a 21'
_atom_sites_solution_hydrogens geom
_atom_sites_solution_primary direct
_atom_sites_solution_secondary difmap
_audit_creation_date 2021-06-09
_audit_creation_method 'by CrystalStructure 4.3'
_cell_angle_alpha 90.0000
_cell_angle_beta 90.0000
_cell_angle_gamma 90.0000
_cell_formula_units_Z 4
_cell_length_a 13.297(8)
_cell_length_b 5.033(3)
_cell_length_c 13.789(9)
_cell_measurement_reflns_used 2220
_cell_measurement_temperature 93
_cell_measurement_theta_max 27.40
_cell_measurement_theta_min 3.00
_cell_volume 922.8(10)
_computing_cell_refinement 'CrystalClear-SM Expert 2.1 b32'
_computing_data_collection 'CrystalClear-SM Expert 2.1 b32 (Rigaku, 2014)'
_computing_data_reduction 'CrystalClear-SM Expert 2.1 b32'
_computing_molecular_graphics 'CrystalStructure 4.3'
_computing_publication_material 'CrystalStructure 4.3 (Rigaku, 2019)'
_computing_structure_refinement 'SHELXL Version 2018/3 (Sheldrick, 2008)'
_computing_structure_solution 'SIR2011 (Burla, et al., 2012)'
_diffrn_ambient_temperature 93
_diffrn_detector_area_resol_mean 5.814
_diffrn_measured_fraction_theta_full 0.999
_diffrn_measured_fraction_theta_max 0.999
_diffrn_measurement_device_type 'Rigaku XtaLAB P200'
_diffrn_measurement_method \w
_diffrn_radiation_type 'Mo K\a'
_diffrn_radiation_wavelength 0.71075
_diffrn_reflns_av_R_equivalents 0.0537
_diffrn_reflns_av_unetI/netI 0.0379
_diffrn_reflns_Laue_measured_fraction_full 0.999
_diffrn_reflns_Laue_measured_fraction_max 0.999
_diffrn_reflns_limit_h_max 15
_diffrn_reflns_limit_h_min -15
_diffrn_reflns_limit_k_max 6
_diffrn_reflns_limit_k_min -6
_diffrn_reflns_limit_l_max 16
_diffrn_reflns_limit_l_min -16
_diffrn_reflns_number 9253
_diffrn_reflns_point_group_measured_fraction_full 0.998
_diffrn_reflns_point_group_measured_fraction_max 0.998
_diffrn_reflns_theta_full 25.215
_diffrn_reflns_theta_max 25.215
_diffrn_reflns_theta_min 2.955
_diffrn_standards_number 0
_exptl_absorpt_coefficient_mu 4.424
_exptl_absorpt_correction_T_max 0.915
_exptl_absorpt_correction_T_min 0.608
_exptl_absorpt_correction_type multi-scan
_exptl_absorpt_process_details 'REQAB (Rigaku, 1998)'
_exptl_crystal_colour colorless
_exptl_crystal_density_diffrn 1.663
_exptl_crystal_density_method 'not measured'
_exptl_crystal_description prism
_exptl_crystal_F_000 464.00
_exptl_crystal_size_max 0.180
_exptl_crystal_size_mid 0.100
_exptl_crystal_size_min 0.020
_refine_diff_density_max 0.95
_refine_diff_density_min -0.48
_refine_ls_abs_structure_details
;
 Flack x determined using 707 quotients [(I+)-(I-)]/[(I+)+(I-)]
 (Parsons, Flack and Wagner, Acta Cryst. B69 (2013) 249-259).
;
_refine_ls_abs_structure_Flack 0.007(7)
_refine_ls_extinction_method none
_refine_ls_goodness_of_fit_ref 1.084
_refine_ls_hydrogen_treatment constr
_refine_ls_number_parameters 111
_refine_ls_number_reflns 1647
_refine_ls_number_restraints 1
_refine_ls_R_factor_all 0.0281
_refine_ls_R_factor_gt 0.0269
_refine_ls_shift/su_max 0.000
_refine_ls_structure_factor_coef Fsqd
_refine_ls_weighting_details 'w = 1/[\s^2^(Fo^2^)+(0.0395P)^2^] where P=(Fo^2^+2Fc^2^)/3'
_refine_ls_weighting_scheme calc
_refine_ls_wR_factor_gt 0.0654
_refine_ls_wR_factor_ref 0.0658
_reflns_Friedel_coverage 0.913
_reflns_Friedel_fraction_full 0.996
_reflns_Friedel_fraction_max 0.996
_reflns_number_gt 1554
_reflns_number_total 1647
_reflns_threshold_expression F^2^>2.0\s(F^2^)
_cod_data_source_file s5.cif
_cod_data_source_block 1
_cod_database_code 1564853

loop_
_space_group_symop_id
_space_group_symop_operation_xyz
1 +X,+Y,+Z
2 -X,-Y,1/2+Z
3 1/2-X,1/2+Y,1/2+Z
4 1/2+X,1/2-Y,+Z

loop_
_atom_site_label
_atom_site_type_symbol
_atom_site_fract_x
_atom_site_fract_y
_atom_site_fract_z
_atom_site_U_iso_or_equiv
_atom_site_adp_type
_atom_site_occupancy
_atom_site_site_symmetry_order
_atom_site_calc_flag
_atom_site_refinement_flags_posn
_atom_site_refinement_flags_adp
_atom_site_refinement_flags_occupancy
_atom_site_disorder_assembly
_atom_site_disorder_group
Br7 Br 0.10790(3) 0.16700(7) 0.22908(4) 0.02374(17) Uani 1 1 d . . . . .
O2 O 0.1420(2) 0.0283(5) 0.4874(2) 0.0217(6) Uani 1 1 d . . . . .
O6 O 0.2942(2) 0.6759(5) 0.2944(2) 0.0189(7) Uani 1 1 d . . . . .
C1 C 0.2207(3) 0.3594(7) 0.3952(3) 0.0160(9) Uani 1 1 d . . . . .
C2 C 0.2275(3) 0.1736(7) 0.4713(3) 0.0174(9) Uani 1 1 d . . . . .
C3 C 0.3152(4) 0.1500(8) 0.5261(3) 0.0186(10) Uani 1 1 d . . . . .
H3 H 0.318894 0.027839 0.578502 0.022 Uiso 1 1 calc R U . . .
C4 C 0.3977(3) 0.3103(8) 0.5022(4) 0.0198(11) Uani 1 1 d . . . . .
H4 H 0.457459 0.296158 0.539572 0.024 Uiso 1 1 calc R U . . .
C5 C 0.3948(3) 0.4888(8) 0.4257(4) 0.0181(9) Uani 1 1 d . . . . .
H5 H 0.451869 0.594335 0.410349 0.022 Uiso 1 1 calc R U . . .
C6 C 0.3062(3) 0.5105(7) 0.3715(3) 0.0165(8) Uani 1 1 d . . . . .
C7 C 0.1241(4) 0.4051(9) 0.3434(3) 0.0194(9) Uani 1 1 d . . . . .
H7A H 0.121129 0.592309 0.321622 0.023 Uiso 1 1 calc R U . . .
H7B H 0.067646 0.375146 0.388915 0.023 Uiso 1 1 calc R U . . .
C8 C 0.1447(4) -0.1574(7) 0.5663(4) 0.0223(10) Uani 1 1 d . . . . .
H8A H 0.153844 -0.061059 0.627465 0.027 Uiso 1 1 calc R U . . .
H8B H 0.200807 -0.281096 0.556979 0.027 Uiso 1 1 calc R U . . .
H8C H 0.081396 -0.256807 0.568440 0.027 Uiso 1 1 calc R U . . .
C9 C 0.3740(4) 0.8585(8) 0.2719(4) 0.0218(10) Uani 1 1 d . . . . .
H9A H 0.353372 0.973162 0.218028 0.026 Uiso 1 1 calc R U . . .
H9B H 0.434363 0.758848 0.253393 0.026 Uiso 1 1 calc R U . . .
H9C H 0.388730 0.967937 0.328949 0.026 Uiso 1 1 calc R U . . .

loop_
_atom_site_aniso_label
_atom_site_aniso_U_11
_atom_site_aniso_U_22
_atom_site_aniso_U_33
_atom_site_aniso_U_23
_atom_site_aniso_U_13
_atom_site_aniso_U_12
Br7 0.0254(3) 0.0223(2) 0.0235(2) 0.0040(3) -0.0044(2) -0.00651(14)
O2 0.0203(15) 0.0186(15) 0.0263(16) 0.0091(14) -0.0010(14) -0.0015(14)
O6 0.0188(16) 0.0153(15) 0.0225(16) 0.0052(12) -0.0016(13) -0.0031(10)
C1 0.018(2) 0.0116(18) 0.018(2) -0.0021(15) -0.0032(18) 0.0019(15)
C2 0.020(2) 0.012(2) 0.020(2) -0.0011(16) 0.0046(18) 0.0037(15)
C3 0.022(2) 0.016(2) 0.018(2) 0.0017(15) 0.0003(19) 0.0035(17)
C4 0.020(3) 0.017(2) 0.022(3) -0.0035(18) -0.0035(18) 0.0006(15)
C5 0.019(2) 0.013(2) 0.022(2) -0.002(2) 0.0008(16) 0.0004(16)
C6 0.021(2) 0.0101(16) 0.019(2) -0.0026(16) 0.0016(17) 0.0016(16)
C7 0.022(2) 0.0150(19) 0.022(2) 0.0031(18) -0.0024(18) -0.0011(16)
C8 0.026(3) 0.016(2) 0.024(2) 0.0073(17) 0.005(2) 0.0010(18)
C9 0.022(2) 0.012(2) 0.031(3) 0.0034(17) 0.005(2) -0.0027(17)

loop_
_atom_type_symbol
_atom_type_description
_atom_type_scat_dispersion_real
_atom_type_scat_dispersion_imag
_atom_type_scat_source
C C 0.0033 0.0016
;
International Tables for Crystallography
(Vol. C, Tables 4.2.6.8 and 6.1.1.4)
;
H H 0.0000 0.0000
;
International Tables for Crystallography
(Vol. C, Table 6.1.1.4)
;
Br Br -0.2901 2.4595
;
International Tables for Crystallography
(Vol. C, Tables 4.2.6.8 and 6.1.1.4)
;
O O 0.0106 0.0060
;
International Tables for Crystallography
(Vol. C, Tables 4.2.6.8 and 6.1.1.4)
;

loop_
_geom_angle_atom_site_label_1
_geom_angle_atom_site_label_2
_geom_angle_atom_site_label_3
_geom_angle
_geom_angle_site_symmetry_1
_geom_angle_site_symmetry_3
_geom_angle_publ_flag
C2 O2 C8 116.7(4) . . ?
C6 O6 C9 118.3(3) . . ?
C6 C1 C2 118.7(4) . . ?
C6 C1 C7 120.2(4) . . ?
C2 C1 C7 121.0(4) . . ?
O2 C2 C3 124.1(4) . . ?
O2 C2 C1 115.0(4) . . ?
C3 C2 C1 120.9(4) . . ?
C2 C3 C4 118.6(4) . . ?
C2 C3 H3 120.7 . . ?
C4 C3 H3 120.7 . . ?
C5 C4 C3 122.1(4) . . ?
C5 C4 H4 119.0 . . ?
C3 C4 H4 119.0 . . ?
C4 C5 C6 118.7(4) . . ?
C4 C5 H5 120.7 . . ?
C6 C5 H5 120.7 . . ?
O6 C6 C5 124.3(4) . . ?
O6 C6 C1 114.7(4) . . ?
C5 C6 C1 121.0(4) . . ?
C1 C7 Br7 112.4(3) . . ?
C1 C7 H7A 109.1 . . ?
Br7 C7 H7A 109.1 . . ?
C1 C7 H7B 109.1 . . ?
Br7 C7 H7B 109.1 . . ?
H7A C7 H7B 107.9 . . ?
O2 C8 H8A 109.5 . . ?
O2 C8 H8B 109.5 . . ?
H8A C8 H8B 109.5 . . ?
O2 C8 H8C 109.5 . . ?
H8A C8 H8C 109.5 . . ?
H8B C8 H8C 109.5 . . ?
O6 C9 H9A 109.5 . . ?
O6 C9 H9B 109.5 . . ?
H9A C9 H9B 109.5 . . ?
O6 C9 H9C 109.5 . . ?
H9A C9 H9C 109.5 . . ?
H9B C9 H9C 109.5 . . ?

loop_
_geom_bond_atom_site_label_1
_geom_bond_atom_site_label_2
_geom_bond_distance
_geom_bond_site_symmetry_2
_geom_bond_publ_flag
Br7 C7 1.992(5) . ?
O2 C2 1.370(5) . ?
O2 C8 1.435(5) . ?
O6 C6 1.359(5) . ?
O6 C9 1.438(5) . ?
C1 C6 1.406(6) . ?
C1 C2 1.409(6) . ?
C1 C7 1.487(6) . ?
C2 C3 1.395(7) . ?
C3 C4 1.401(7) . ?
C3 H3 0.9500 . ?
C4 C5 1.386(7) . ?
C4 H4 0.9500 . ?
C5 C6 1.400(6) . ?
C5 H5 0.9500 . ?
C7 H7A 0.9900 . ?
C7 H7B 0.9900 . ?
C8 H8A 0.9800 . ?
C8 H8B 0.9800 . ?
C8 H8C 0.9800 . ?
C9 H9A 0.9800 . ?
C9 H9B 0.9800 . ?
C9 H9C 0.9800 . ?

loop_
_geom_torsion_atom_site_label_1
_geom_torsion_atom_site_label_2
_geom_torsion_atom_site_label_3
_geom_torsion_atom_site_label_4
_geom_torsion
_geom_torsion_site_symmetry_1
_geom_torsion_site_symmetry_2
_geom_torsion_site_symmetry_3
_geom_torsion_site_symmetry_4
_geom_torsion_publ_flag
C8 O2 C2 C3 0.3(6) . . . . ?
C8 O2 C2 C1 -178.1(3) . . . . ?
C6 C1 C2 O2 -177.8(4) . . . . ?
C7 C1 C2 O2 5.0(5) . . . . ?
C6 C1 C2 C3 3.7(6) . . . . ?
C7 C1 C2 C3 -173.5(4) . . . . ?
O2 C2 C3 C4 180.0(4) . . . . ?
C1 C2 C3 C4 -1.7(6) . . . . ?
C2 C3 C4 C5 -0.5(7) . . . . ?
C3 C4 C5 C6 0.6(7) . . . . ?
C9 O6 C6 C5 -5.9(6) . . . . ?
C9 O6 C6 C1 173.3(4) . . . . ?
C4 C5 C6 O6 -179.4(4) . . . . ?
C4 C5 C6 C1 1.5(6) . . . . ?
C2 C1 C6 O6 177.2(3) . . . . ?
C7 C1 C6 O6 -5.6(5) . . . . ?
C2 C1 C6 C5 -3.6(6) . . . . ?
C7 C1 C6 C5 173.7(4) . . . . ?
C6 C1 C7 Br7 92.7(4) . . . . ?
C2 C1 C7 Br7 -90.1(4) . . . . ?
